data_7239519
loop_
_publ_author_name
'Lin, Qiu-Han'
'Li, Yu-Chuan'
'Qi, Cai'
'Liu, Wei'
'Wang, Yuan'
'Pang, Si-Ping'

_publ_section_title
;
 Nitrogen-rich salts based on 5-hydrazino-1H-tetrazole: a new family of
 high-density energetic materials
;
_journal_issue 23
_journal_name_full 'Journal of Materials Chemistry A'
_journal_page_first 6776
_journal_paper_doi 10.1039/c3ta10503b
_journal_volume 1
_journal_year 2013
_chemical_formula_sum 'C2 H5 N11 O2'
_chemical_formula_weight 215.17
_space_group_IT_number 2
_space_group_name_Hall '-P 1'
_space_group_name_H-M_alt 'P -1'
_symmetry_cell_setting triclinic
_symmetry_space_group_name_H-M 'P -1'
_atom_sites_solution_hydrogens difmap
_atom_sites_solution_primary direct
_atom_sites_solution_secondary difmap
_audit_creation_method SHELXL-97
_cell_angle_alpha 68.351(7)
_cell_angle_beta 86.953(11)
_cell_angle_gamma 80.308(10)
_cell_formula_units_Z 2
_cell_length_a 7.108(2)
_cell_length_b 7.3045(19)
_cell_length_c 8.780(2)
_cell_measurement_reflns_used 1526
_cell_measurement_temperature 153(2)
_cell_measurement_theta_max 30.184
_cell_measurement_theta_min 2.496
_cell_volume 417.64(19)
_computing_cell_refinement 'CrystalClear (Rigaku Inc., 2008)'
_computing_data_collection 'CrystalClear (Rigaku Inc., 2008)'
_computing_data_reduction 'CrystalClear (Rigaku Inc., 2008)'
_computing_structure_refinement 'SHELXL-97 (Sheldrick, 1997)'
_computing_structure_solution 'SHELXS-97 (Sheldrick, 1990)'
_diffrn_ambient_temperature 153(2)
_diffrn_detector_area_resol_mean 28.5714
_diffrn_measured_fraction_theta_full 0.978
_diffrn_measured_fraction_theta_max 0.978
_diffrn_measurement_device_type AFC10/Saturn724+
_diffrn_measurement_method 'phi and omega scans'
_diffrn_radiation_monochromator graphite
_diffrn_radiation_source 'Rotating Anode'
_diffrn_radiation_type MoK\a
_diffrn_radiation_wavelength 0.71073
_diffrn_reflns_av_R_equivalents 0.0244
_diffrn_reflns_av_sigmaI/netI 0.0412
_diffrn_reflns_limit_h_max 10
_diffrn_reflns_limit_h_min -8
_diffrn_reflns_limit_k_max 10
_diffrn_reflns_limit_k_min -10
_diffrn_reflns_limit_l_max 12
_diffrn_reflns_limit_l_min -12
_diffrn_reflns_number 4780
_diffrn_reflns_theta_full 30.02
_diffrn_reflns_theta_max 30.02
_diffrn_reflns_theta_min 3.04
_diffrn_standards_decay_% 0
_diffrn_standards_interval_count 0
_diffrn_standards_interval_time 0
_diffrn_standards_number 0
_exptl_absorpt_coefficient_mu 0.147
_exptl_absorpt_correction_type none
_exptl_crystal_colour Colorless
_exptl_crystal_density_diffrn 1.711
_exptl_crystal_density_method 'not measured'
_exptl_crystal_description Chip
_exptl_crystal_F_000 220
_exptl_crystal_size_max 0.40
_exptl_crystal_size_mid 0.40
_exptl_crystal_size_min 0.29
_refine_diff_density_max 0.244
_refine_diff_density_min -0.283
_refine_diff_density_rms 0.052
_refine_ls_extinction_method none
_refine_ls_goodness_of_fit_ref 0.999
_refine_ls_hydrogen_treatment X,Y,Z,Ueq
_refine_ls_matrix_type full
_refine_ls_number_parameters 156
_refine_ls_number_reflns 2377
_refine_ls_number_restraints 0
_refine_ls_restrained_S_all 0.999
_refine_ls_R_factor_all 0.0437
_refine_ls_R_factor_gt 0.0354
_refine_ls_shift/su_max 0.001
_refine_ls_shift/su_mean 0.000
_refine_ls_structure_factor_coef Fsqd
_refine_ls_weighting_details 'calc w=1/[\s^2^(Fo^2^)+(0.0229P)^2^+0.1190P] where P=(Fo^2^+2Fc^2^)/3'
_refine_ls_weighting_scheme calc
_refine_ls_wR_factor_gt 0.0774
_refine_ls_wR_factor_ref 0.0809
_reflns_number_gt 1964
_reflns_number_total 2377
_reflns_threshold_expression >2sigma(I)
_cod_data_source_file c3ta10503b.txt
_cod_data_source_block bo1547
_cod_depositor_comments
;
The following automatic conversions were performed:

data item '_symmetry_cell_setting' value 'Triclinic' was changed to
'triclinic' in accordance with the
/home/saulius/struct/COD-crude-data/automatic-downloads/DataCite-retrospective/RSC/depositions/lib/dictionaries/cif_core.dic
dictionary named 'cif_core.dic' version 2.4.2 last updated on
2011-04-26.

Automatic conversion script
Id: cif_fix_values 6909 2019-04-08 15:41:33Z antanas 
;
_cod_original_cell_volume 417.6(2)
_cod_original_sg_symbol_H-M P-1
_cod_database_code 7239519

loop_
_symmetry_equiv_pos_as_xyz
'x, y, z'
'-x, -y, -z'

loop_
_atom_site_label
_atom_site_type_symbol
_atom_site_fract_x
_atom_site_fract_y
_atom_site_fract_z
_atom_site_U_iso_or_equiv
_atom_site_adp_type
_atom_site_occupancy
_atom_site_symmetry_multiplicity
_atom_site_calc_flag
O1 O 0.51126(13) -0.09978(13) 0.19965(12) 0.0276(2) Uani 1 1 d
O2 O 0.70505(14) 0.11662(15) 0.14865(13) 0.0346(2) Uani 1 1 d
N1 N 0.88683(13) 0.56858(14) 0.26809(11) 0.0170(2) Uani 1 1 d
N2 N 0.76717(14) 0.54447(14) 0.16639(12) 0.0182(2) Uani 1 1 d
N3 N 0.77292(15) 0.66534(14) 0.01432(12) 0.0207(2) Uani 1 1 d
N4 N 0.90378(14) 0.77780(14) 0.00835(12) 0.0190(2) Uani 1 1 d
N5 N 1.11294(14) 0.79495(15) 0.20467(11) 0.0183(2) Uani 1 1 d
N6 N 1.13431(14) 0.74397(14) 0.37769(11) 0.01596(19) Uani 1 1 d
N7 N 0.47684(14) 0.31283(14) 0.31654(12) 0.0174(2) Uani 1 1 d
N8 N 0.33618(14) 0.35165(14) 0.41324(12) 0.0198(2) Uani 1 1 d
N9 N 0.22671(14) 0.21121(14) 0.45450(12) 0.0188(2) Uani 1 1 d
N10 N 0.29253(13) 0.07738(13) 0.38514(11) 0.01583(19) Uani 1 1 d
N11 N 0.56161(14) 0.04756(15) 0.20962(12) 0.0201(2) Uani 1 1 d
C1 C 0.96895(15) 0.71550(15) 0.16379(13) 0.0155(2) Uani 1 1 d
C2 C 0.44279(15) 0.14690(15) 0.30324(13) 0.0149(2) Uani 1 1 d
H2 H 0.678(2) 0.460(2) 0.201(2) 0.041(5) Uiso 1 1 d
H5 H 1.105(2) 0.931(2) 0.150(2) 0.042(5) Uiso 1 1 d
H6A H 1.209(2) 0.615(2) 0.421(2) 0.036(4) Uiso 1 1 d
H6B H 1.015(2) 0.747(2) 0.4309(19) 0.029(4) Uiso 1 1 d
H6C H 1.201(2) 0.843(2) 0.3909(18) 0.032(4) Uiso 1 1 d

loop_
_atom_site_aniso_label
_atom_site_aniso_U_11
_atom_site_aniso_U_22
_atom_site_aniso_U_33
_atom_site_aniso_U_23
_atom_site_aniso_U_13
_atom_site_aniso_U_12
O1 0.0290(5) 0.0241(4) 0.0370(5) -0.0188(4) 0.0031(4) -0.0070(4)
O2 0.0282(5) 0.0385(5) 0.0450(6) -0.0222(5) 0.0205(4) -0.0164(4)
N1 0.0181(5) 0.0166(4) 0.0164(4) -0.0043(4) -0.0003(4) -0.0073(4)
N2 0.0210(5) 0.0174(4) 0.0172(4) -0.0049(4) -0.0006(4) -0.0091(4)
N3 0.0248(5) 0.0199(5) 0.0175(5) -0.0043(4) -0.0003(4) -0.0098(4)
N4 0.0220(5) 0.0192(4) 0.0158(4) -0.0039(4) -0.0005(4) -0.0086(4)
N5 0.0222(5) 0.0189(4) 0.0136(4) -0.0025(4) -0.0001(4) -0.0107(4)
N6 0.0188(5) 0.0155(4) 0.0147(4) -0.0054(3) 0.0008(4) -0.0061(4)
N7 0.0181(5) 0.0159(4) 0.0189(4) -0.0062(4) 0.0014(4) -0.0058(4)
N8 0.0206(5) 0.0172(4) 0.0223(5) -0.0076(4) 0.0042(4) -0.0059(4)
N9 0.0199(5) 0.0169(4) 0.0202(5) -0.0068(4) 0.0030(4) -0.0054(4)
N10 0.0162(5) 0.0157(4) 0.0160(4) -0.0053(3) 0.0007(3) -0.0049(3)
N11 0.0193(5) 0.0207(5) 0.0213(5) -0.0084(4) 0.0027(4) -0.0046(4)
C1 0.0160(5) 0.0145(5) 0.0158(5) -0.0046(4) 0.0015(4) -0.0046(4)
C2 0.0150(5) 0.0149(5) 0.0148(5) -0.0046(4) 0.0002(4) -0.0040(4)

loop_
_atom_type_symbol
_atom_type_description
_atom_type_scat_dispersion_real
_atom_type_scat_dispersion_imag
_atom_type_scat_source
C C 0.0033 0.0016 'International Tables Vol C Tables 4.2.6.8 and 6.1.1.4'
H H 0.0000 0.0000 'International Tables Vol C Tables 4.2.6.8 and 6.1.1.4'
N N 0.0061 0.0033 'International Tables Vol C Tables 4.2.6.8 and 6.1.1.4'
O O 0.0106 0.0060 'International Tables Vol C Tables 4.2.6.8 and 6.1.1.4'

loop_
_geom_angle_atom_site_label_1
_geom_angle_atom_site_label_2
_geom_angle_atom_site_label_3
_geom_angle
C1 N1 N2 100.33(9)
N3 N2 N1 114.62(10)
N3 N2 H2 121.6(11)
N1 N2 H2 123.4(11)
N2 N3 N4 106.42(9)
N3 N4 C1 105.10(9)
C1 N5 N6 113.73(9)
C1 N5 H5 113.8(10)
N6 N5 H5 110.5(10)
N5 N6 H6A 108.0(10)
N5 N6 H6B 112.2(9)
H6A N6 H6B 110.9(13)
N5 N6 H6C 106.5(9)
H6A N6 H6C 110.4(13)
H6B N6 H6C 108.8(12)
C2 N7 N8 103.23(9)
N9 N8 N7 109.52(9)
N8 N9 N10 109.72(9)
C2 N10 N9 102.97(9)
O2 N11 O1 125.75(10)
O2 N11 C2 117.14(10)
O1 N11 C2 117.10(10)
N1 C1 N4 113.53(10)
N1 C1 N5 124.63(10)
N4 C1 N5 121.79(10)
N10 C2 N7 114.56(10)
N10 C2 N11 122.60(10)
N7 C2 N11 122.83(10)

loop_
_geom_bond_atom_site_label_1
_geom_bond_atom_site_label_2
_geom_bond_distance
O1 N11 1.2234(13)
O2 N11 1.2233(13)
N1 C1 1.3266(14)
N1 N2 1.3412(14)
N2 N3 1.3040(13)
N2 H2 0.921(17)
N3 N4 1.3278(14)
N4 C1 1.3499(14)
N5 C1 1.3805(15)
N5 N6 1.4344(13)
N5 H5 0.926(17)
N6 H6A 0.947(16)
N6 H6B 0.944(16)
N6 H6C 0.972(16)
N7 C2 1.3219(14)
N7 N8 1.3389(13)
N8 N9 1.3243(14)
N9 N10 1.3417(13)
N10 C2 1.3218(14)
N11 C2 1.4406(14)

loop_
_geom_torsion_atom_site_label_1
_geom_torsion_atom_site_label_2
_geom_torsion_atom_site_label_3
_geom_torsion_atom_site_label_4
_geom_torsion
C1 N1 N2 N3 -0.52(12)
N1 N2 N3 N4 0.73(13)
N2 N3 N4 C1 -0.59(12)
C2 N7 N8 N9 0.48(12)
N7 N8 N9 N10 -0.29(12)
N8 N9 N10 C2 -0.03(12)
N2 N1 C1 N4 0.12(12)
N2 N1 C1 N5 -177.34(10)
N3 N4 C1 N1 0.30(13)
N3 N4 C1 N5 177.83(10)
N6 N5 C1 N1 -15.79(15)
N6 N5 C1 N4 166.95(10)
N9 N10 C2 N7 0.36(13)
N9 N10 C2 N11 179.27(10)
N8 N7 C2 N10 -0.52(13)
N8 N7 C2 N11 -179.43(10)
O2 N11 C2 N10 -174.68(11)
O1 N11 C2 N10 4.52(16)
O2 N11 C2 N7 4.14(16)
O1 N11 C2 N7 -176.65(10)
